data_7123417
loop_
_publ_author_name
'Witzke, Ryan J.'
'Tilley, T. Don'

_publ_section_title
;
 A two-coordinate Ni(I) silyl complex: CO2 insertion and
 oxidatively-induced silyl migrations
;
_journal_name_full 'Chemical Communications'
_journal_paper_doi 10.1039/C9CC03128F
_journal_year 2019
_chemical_formula_sum 'C36 H63 Cl N2 Ni Si4'
_chemical_formula_weight 730.40
_chemical_name_common RJW_NiSiOx
_chemical_name_systematic IPrNiCl(SiMe2(SiMe(SiMe3)2))
_space_group_crystal_system orthorhombic
_space_group_IT_number 61
_space_group_name_Hall '-P 2ac 2ab'
_space_group_name_H-M_alt 'P b c a'
_symmetry_space_group_name_Hall '-P 2ac 2ab'
_symmetry_space_group_name_H-M 'P b c a'
_atom_sites_solution_hydrogens geom
_atom_sites_solution_primary iterative
_atom_sites_solution_secondary difmap
_audit_creation_method SHELXL-2014/7
_audit_update_record
;
2018-11-27 deposited with the CCDC.    2019-05-08 downloaded from the CCDC.
;
_cell_angle_alpha 90
_cell_angle_beta 90
_cell_angle_gamma 90
_cell_formula_units_Z 8
_cell_length_a 16.488(2)
_cell_length_b 18.790(3)
_cell_length_c 27.260(6)
_cell_measurement_reflns_used 5290
_cell_measurement_temperature 100(2)
_cell_measurement_theta_max 23.03
_cell_measurement_theta_min 2.47
_cell_volume 8445(3)
_computing_cell_refinement 'Bruker SAINT'
_computing_data_collection 'Bruker APEX3'
_computing_data_reduction 'Bruker SAINT'
_computing_molecular_graphics ORTEP-32
_computing_publication_material WinGX
_computing_structure_refinement 'SHELXL-2014/7 (Sheldrick, 2014)'
_computing_structure_solution 'SHELXT (Sheldrick 2014)'
_diffrn_ambient_temperature 100(2)
_diffrn_detector_area_resol_mean 8.366
_diffrn_measured_fraction_theta_full 0.999
_diffrn_measured_fraction_theta_max 0.995
_diffrn_measurement_device_type 'Bruker APEX-II CCD'
_diffrn_measurement_method '\f and \w scans'
_diffrn_radiation_type MoK\a
_diffrn_radiation_wavelength 0.71073
_diffrn_reflns_av_R_equivalents 0.1730
_diffrn_reflns_av_unetI/netI 0.1657
_diffrn_reflns_Laue_measured_fraction_full 0.999
_diffrn_reflns_Laue_measured_fraction_max 0.995
_diffrn_reflns_limit_h_max 19
_diffrn_reflns_limit_h_min -19
_diffrn_reflns_limit_k_max 18
_diffrn_reflns_limit_k_min -22
_diffrn_reflns_limit_l_max 19
_diffrn_reflns_limit_l_min -32
_diffrn_reflns_number 40472
_diffrn_reflns_point_group_measured_fraction_full 0.999
_diffrn_reflns_point_group_measured_fraction_max 0.995
_diffrn_reflns_theta_full 25.242
_diffrn_reflns_theta_max 25.361
_diffrn_reflns_theta_min 1.805
_diffrn_source 'microfocus sealed tube'
_exptl_absorpt_coefficient_mu 0.661
_exptl_absorpt_correction_T_max 0.8370
_exptl_absorpt_correction_T_min 0.6712
_exptl_absorpt_correction_type multi-scan
_exptl_absorpt_process_details SADABS
_exptl_crystal_colour purple
_exptl_crystal_density_diffrn 1.149
_exptl_crystal_description needle
_exptl_crystal_F_000 3152
_exptl_crystal_recrystallization_method 'Re-crystallisation from solvent: pentane'
_exptl_crystal_size_max 0.150
_exptl_crystal_size_mid 0.040
_exptl_crystal_size_min 0.020
_refine_diff_density_max 1.895
_refine_diff_density_min -0.524
_refine_diff_density_rms 0.113
_refine_ls_extinction_method none
_refine_ls_goodness_of_fit_ref 1.007
_refine_ls_hydrogen_treatment constr
_refine_ls_matrix_type full
_refine_ls_number_parameters 414
_refine_ls_number_reflns 7714
_refine_ls_number_restraints 0
_refine_ls_restrained_S_all 1.007
_refine_ls_R_factor_all 0.2029
_refine_ls_R_factor_gt 0.0831
_refine_ls_shift/su_max 0.000
_refine_ls_shift/su_mean 0.000
_refine_ls_structure_factor_coef Fsqd
_refine_ls_weighting_details 'w=1/[\s^2^(Fo^2^)+(0.1204P)^2^] where P=(Fo^2^+2Fc^2^)/3'
_refine_ls_weighting_scheme calc
_refine_ls_wR_factor_gt 0.1933
_refine_ls_wR_factor_ref 0.2541
_reflns_Friedel_coverage 0.000
_reflns_number_gt 3445
_reflns_number_total 7714
_reflns_threshold_expression 'I > 2\s(I)'
_cod_data_source_file c9cc03128f2.cif
_cod_data_source_block RJW_NiSiOx
_cod_original_cell_volume 8446(3)
_cod_database_code 7123417
_shelx_shelxl_version_number 2014/7
_shelx_space_group_comment
;
The symmetry employed for this shelxl refinement is uniquely defined
by the following loop, which should always be used as a source of
symmetry information in preference to the above space-group names.
They are only intended as comments.
;
_shelx_estimated_absorpt_t_min 0.907
_shelx_estimated_absorpt_t_max 0.987

loop_
_space_group_symop_operation_xyz
'x, y, z'
'-x+1/2, -y, z+1/2'
'-x, y+1/2, -z+1/2'
'x+1/2, -y+1/2, -z'
'-x, -y, -z'
'x-1/2, y, -z-1/2'
'x, -y-1/2, z-1/2'
'-x-1/2, y-1/2, z'

loop_
_atom_site_label
_atom_site_type_symbol
_atom_site_fract_x
_atom_site_fract_y
_atom_site_fract_z
_atom_site_U_iso_or_equiv
_atom_site_adp_type
_atom_site_occupancy
_atom_site_site_symmetry_order
_atom_site_calc_flag
_atom_site_refinement_flags_posn
_atom_site_refinement_flags_adp
C1 C 0.5847(4) 0.4891(4) 0.4416(3) 0.041(2) Uani 1 1 d . .
H1A H 0.5358 0.4807 0.4220 0.061 Uiso 1 1 calc R U
H1B H 0.5911 0.5402 0.4473 0.061 Uiso 1 1 calc R U
H1C H 0.5798 0.4643 0.4731 0.061 Uiso 1 1 calc R U
C2 C 0.6816(4) 0.3533(4) 0.4094(3) 0.045(2) Uani 1 1 d . .
H2A H 0.6687 0.3370 0.4426 0.067 Uiso 1 1 calc R U
H2B H 0.7363 0.3374 0.4005 0.067 Uiso 1 1 calc R U
H2C H 0.6423 0.3334 0.3861 0.067 Uiso 1 1 calc R U
C3 C 0.8862(4) 0.4386(4) 0.4265(3) 0.053(2) Uani 1 1 d . .
H3A H 0.8965 0.4505 0.3920 0.079 Uiso 1 1 calc R U
H3B H 0.8755 0.3875 0.4294 0.079 Uiso 1 1 calc R U
H3C H 0.9337 0.4511 0.4463 0.079 Uiso 1 1 calc R U
C4 C 0.7589(6) 0.6646(4) 0.4889(4) 0.077(3) Uani 1 1 d . .
H4A H 0.7614 0.7154 0.4811 0.115 Uiso 1 1 calc R U
H4B H 0.7821 0.6564 0.5215 0.115 Uiso 1 1 calc R U
H4C H 0.7023 0.6487 0.4886 0.115 Uiso 1 1 calc R U
C5 C 0.7895(6) 0.6467(5) 0.3819(4) 0.072(3) Uani 1 1 d . .
H5A H 0.7315 0.6387 0.3765 0.108 Uiso 1 1 calc R U
H5B H 0.8207 0.6214 0.3568 0.108 Uiso 1 1 calc R U
H5C H 0.8012 0.6978 0.3799 0.108 Uiso 1 1 calc R U
C6 C 0.9301(5) 0.6321(4) 0.4539(4) 0.071(3) Uani 1 1 d . .
H6A H 0.9630 0.6028 0.4318 0.106 Uiso 1 1 calc R U
H6B H 0.9435 0.6206 0.4880 0.106 Uiso 1 1 calc R U
H6C H 0.9414 0.6825 0.4477 0.106 Uiso 1 1 calc R U
C7 C 0.6868(5) 0.4813(4) 0.5638(3) 0.055(2) Uani 1 1 d . .
H7A H 0.6912 0.4714 0.5990 0.082 Uiso 1 1 calc R U
H7B H 0.6433 0.4523 0.5497 0.082 Uiso 1 1 calc R U
H7C H 0.6745 0.5319 0.5589 0.082 Uiso 1 1 calc R U
C8 C 0.8051(6) 0.3612(4) 0.5419(4) 0.066(3) Uani 1 1 d . .
H8A H 0.8573 0.3485 0.5270 0.099 Uiso 1 1 calc R U
H8B H 0.7617 0.3337 0.5264 0.099 Uiso 1 1 calc R U
H8C H 0.8066 0.3505 0.5771 0.099 Uiso 1 1 calc R U
C9 C 0.8695(6) 0.5062(5) 0.5657(4) 0.078(3) Uani 1 1 d . .
H9A H 0.8583 0.5574 0.5663 0.116 Uiso 1 1 calc R U
H9B H 0.9209 0.4975 0.5487 0.116 Uiso 1 1 calc R U
H9C H 0.8732 0.4883 0.5994 0.116 Uiso 1 1 calc R U
C10 C 0.5763(4) 0.5026(4) 0.3215(3) 0.0315(18) Uani 1 1 d . .
C11 C 0.4607(4) 0.5580(4) 0.2971(3) 0.0319(19) Uani 1 1 d . .
H11 H 0.4234 0.5945 0.2887 0.038 Uiso 1 1 calc R U
C12 C 0.4476(4) 0.4875(4) 0.2945(3) 0.0314(18) Uani 1 1 d . .
H12 H 0.3992 0.4647 0.2839 0.038 Uiso 1 1 calc R U
C13 C 0.5754(4) 0.6369(4) 0.3175(3) 0.0310(18) Uani 1 1 d . .
C14 C 0.6335(4) 0.6565(4) 0.2829(3) 0.035(2) Uani 1 1 d . .
C15 C 0.6640(5) 0.7261(4) 0.2852(4) 0.049(2) Uani 1 1 d . .
H15 H 0.7041 0.7411 0.2624 0.059 Uiso 1 1 calc R U
C16 C 0.6358(5) 0.7735(4) 0.3209(4) 0.053(3) Uani 1 1 d . .
H16 H 0.6557 0.8210 0.3216 0.063 Uiso 1 1 calc R U
C17 C 0.5792(5) 0.7519(4) 0.3552(3) 0.048(2) Uani 1 1 d . .
H17 H 0.5616 0.7842 0.3798 0.057 Uiso 1 1 calc R U
C18 C 0.5475(4) 0.6830(4) 0.3541(3) 0.035(2) Uani 1 1 d . .
C19 C 0.6630(4) 0.6075(4) 0.2429(3) 0.037(2) Uani 1 1 d . .
H19 H 0.6663 0.5590 0.2579 0.044 Uiso 1 1 calc R U
C20 C 0.6032(5) 0.6012(4) 0.1999(3) 0.049(2) Uani 1 1 d . .
H20A H 0.5514 0.5825 0.2119 0.073 Uiso 1 1 calc R U
H20B H 0.6255 0.5688 0.1751 0.073 Uiso 1 1 calc R U
H20C H 0.5947 0.6482 0.1853 0.073 Uiso 1 1 calc R U
C21 C 0.7483(4) 0.6241(5) 0.2234(3) 0.054(2) Uani 1 1 d . .
H21A H 0.7463 0.6670 0.2029 0.080 Uiso 1 1 calc R U
H21B H 0.7679 0.5839 0.2037 0.080 Uiso 1 1 calc R U
H21C H 0.7853 0.6321 0.2510 0.080 Uiso 1 1 calc R U
C22 C 0.4817(5) 0.6636(4) 0.3908(3) 0.043(2) Uani 1 1 d . .
H22 H 0.4728 0.6111 0.3886 0.051 Uiso 1 1 calc R U
C23 C 0.4016(4) 0.7000(4) 0.3780(3) 0.045(2) Uani 1 1 d . .
H23A H 0.4077 0.7517 0.3813 0.068 Uiso 1 1 calc R U
H23B H 0.3591 0.6834 0.4004 0.068 Uiso 1 1 calc R U
H23C H 0.3866 0.6883 0.3442 0.068 Uiso 1 1 calc R U
C24 C 0.5051(6) 0.6807(4) 0.4437(3) 0.063(3) Uani 1 1 d . .
H24A H 0.5533 0.6533 0.4528 0.094 Uiso 1 1 calc R U
H24B H 0.4601 0.6681 0.4656 0.094 Uiso 1 1 calc R U
H24C H 0.5167 0.7317 0.4467 0.094 Uiso 1 1 calc R U
C25 C 0.5313(4) 0.3786(4) 0.3061(3) 0.0316(18) Uani 1 1 d . .
C26 C 0.4969(4) 0.3327(4) 0.3408(3) 0.0330(19) Uani 1 1 d . .
C27 C 0.5143(4) 0.2602(4) 0.3359(3) 0.041(2) Uani 1 1 d . .
H27 H 0.4918 0.2272 0.3586 0.050 Uiso 1 1 calc R U
C28 C 0.5634(5) 0.2359(4) 0.2989(3) 0.048(2) Uani 1 1 d . .
H28 H 0.5768 0.1868 0.2974 0.057 Uiso 1 1 calc R U
C29 C 0.5937(4) 0.2821(4) 0.2637(3) 0.043(2) Uani 1 1 d . .
H29 H 0.6251 0.2639 0.2373 0.052 Uiso 1 1 calc R U
C30 C 0.5785(4) 0.3549(4) 0.2668(3) 0.035(2) Uani 1 1 d . .
C31 C 0.4379(4) 0.3575(4) 0.3797(3) 0.038(2) Uani 1 1 d . .
H31 H 0.4400 0.4106 0.3814 0.046 Uiso 1 1 calc R U
C32 C 0.3510(4) 0.3350(5) 0.3643(3) 0.055(2) Uani 1 1 d . .
H32A H 0.3393 0.3532 0.3314 0.083 Uiso 1 1 calc R U
H32B H 0.3117 0.3546 0.3877 0.083 Uiso 1 1 calc R U
H32C H 0.3471 0.2829 0.3642 0.083 Uiso 1 1 calc R U
C33 C 0.4549(5) 0.3279(4) 0.4304(3) 0.051(2) Uani 1 1 d . .
H33A H 0.4523 0.2759 0.4295 0.076 Uiso 1 1 calc R U
H33B H 0.4144 0.3461 0.4536 0.076 Uiso 1 1 calc R U
H33C H 0.5092 0.3428 0.4410 0.076 Uiso 1 1 calc R U
C34 C 0.6057(4) 0.4039(4) 0.2260(3) 0.039(2) Uani 1 1 d . .
H34 H 0.6111 0.4529 0.2400 0.046 Uiso 1 1 calc R U
C35 C 0.5387(4) 0.4062(4) 0.1856(3) 0.048(2) Uani 1 1 d . .
H35A H 0.5342 0.3593 0.1701 0.073 Uiso 1 1 calc R U
H35B H 0.5531 0.4417 0.1608 0.073 Uiso 1 1 calc R U
H35C H 0.4866 0.4190 0.2006 0.073 Uiso 1 1 calc R U
C36 C 0.6867(4) 0.3838(4) 0.2030(3) 0.047(2) Uani 1 1 d . .
H36A H 0.7276 0.3782 0.2289 0.071 Uiso 1 1 calc R U
H36B H 0.7039 0.4213 0.1803 0.071 Uiso 1 1 calc R U
H36C H 0.6809 0.3388 0.1851 0.071 Uiso 1 1 calc R U
N1 N 0.5387(3) 0.5674(3) 0.3143(2) 0.0274(15) Uani 1 1 d . .
N2 N 0.5179(3) 0.4545(3) 0.3101(2) 0.0282(14) Uani 1 1 d . .
Si1 Si 0.67704(12) 0.45384(11) 0.40713(9) 0.0363(6) Uani 1 1 d . .
Si2 Si 0.79374(13) 0.49104(10) 0.44938(9) 0.0350(6) Uani 1 1 d . .
Si3 Si 0.81774(14) 0.61359(11) 0.44249(10) 0.0446(6) Uani 1 1 d . .
Si4 Si 0.78565(14) 0.45900(12) 0.53281(9) 0.0422(6) Uani 1 1 d . .
Cl1 Cl 0.80891(10) 0.47296(10) 0.30622(8) 0.0402(5) Uani 1 1 d . .
Ni1 Ni 0.68653(5) 0.48784(5) 0.32893(4) 0.0285(3) Uani 1 1 d . .

loop_
_atom_site_aniso_label
_atom_site_aniso_U_11
_atom_site_aniso_U_22
_atom_site_aniso_U_33
_atom_site_aniso_U_23
_atom_site_aniso_U_13
_atom_site_aniso_U_12
C1 0.030(4) 0.052(5) 0.040(6) 0.003(4) 0.000(4) 0.011(4)
C2 0.039(5) 0.042(5) 0.053(6) -0.007(4) -0.004(4) 0.000(4)
C3 0.028(5) 0.075(6) 0.055(7) -0.005(5) 0.002(4) 0.010(4)
C4 0.089(8) 0.035(5) 0.107(10) -0.006(6) 0.028(7) 0.002(5)
C5 0.075(7) 0.059(6) 0.081(9) -0.011(6) -0.020(6) -0.015(5)
C6 0.049(6) 0.057(6) 0.105(10) 0.025(6) -0.017(6) -0.013(5)
C7 0.061(6) 0.051(5) 0.053(7) 0.009(5) 0.009(5) 0.009(4)
C8 0.072(7) 0.063(6) 0.062(8) 0.013(5) -0.011(5) 0.002(5)
C9 0.085(8) 0.091(7) 0.057(7) 0.018(6) -0.023(6) -0.038(6)
C10 0.029(4) 0.039(4) 0.026(5) 0.006(4) 0.005(3) 0.006(3)
C11 0.014(4) 0.043(5) 0.039(5) 0.007(4) -0.003(3) 0.010(3)
C12 0.027(4) 0.043(5) 0.024(5) 0.006(4) -0.005(3) 0.009(4)
C13 0.020(4) 0.038(4) 0.035(5) 0.003(4) -0.006(3) 0.004(3)
C14 0.022(4) 0.035(4) 0.048(6) 0.002(4) -0.006(4) 0.001(3)
C15 0.032(5) 0.044(5) 0.070(7) 0.008(5) 0.001(4) -0.007(4)
C16 0.043(5) 0.033(5) 0.082(8) -0.008(5) -0.004(5) 0.003(4)
C17 0.039(5) 0.041(5) 0.063(7) -0.006(5) -0.008(5) 0.008(4)
C18 0.029(4) 0.036(5) 0.041(6) -0.003(4) -0.012(4) 0.012(4)
C19 0.039(5) 0.029(4) 0.042(6) 0.008(4) 0.009(4) 0.007(4)
C20 0.040(5) 0.055(5) 0.051(6) 0.008(5) 0.008(4) 0.010(4)
C21 0.037(5) 0.060(6) 0.063(7) 0.000(5) 0.014(4) -0.001(4)
C22 0.046(5) 0.043(5) 0.038(6) -0.008(4) -0.003(4) 0.014(4)
C23 0.044(5) 0.056(5) 0.036(6) -0.001(4) 0.008(4) 0.009(4)
C24 0.083(7) 0.061(6) 0.045(7) -0.006(5) -0.011(5) 0.013(5)
C25 0.019(4) 0.042(5) 0.033(5) 0.001(4) -0.004(3) 0.006(3)
C26 0.023(4) 0.041(5) 0.034(5) 0.004(4) -0.008(4) 0.001(3)
C27 0.034(5) 0.041(5) 0.049(6) 0.001(4) -0.008(4) -0.003(4)
C28 0.043(5) 0.034(5) 0.066(7) -0.006(5) -0.011(5) 0.002(4)
C29 0.036(5) 0.048(5) 0.046(6) -0.010(4) 0.003(4) -0.009(4)
C30 0.025(4) 0.038(5) 0.044(6) -0.007(4) -0.005(4) -0.002(4)
C31 0.027(4) 0.045(5) 0.044(6) 0.016(4) -0.003(4) 0.000(4)
C32 0.028(5) 0.084(7) 0.053(7) 0.006(5) 0.001(4) 0.000(4)
C33 0.040(5) 0.054(5) 0.057(7) 0.010(5) 0.002(4) -0.004(4)
C34 0.037(5) 0.042(5) 0.038(6) -0.008(4) 0.005(4) -0.002(4)
C35 0.036(5) 0.066(6) 0.044(6) 0.004(5) 0.004(4) -0.003(4)
C36 0.031(5) 0.070(6) 0.041(6) -0.016(5) 0.007(4) -0.004(4)
N1 0.020(3) 0.031(3) 0.031(4) 0.002(3) 0.002(3) 0.004(3)
N2 0.024(3) 0.031(3) 0.030(4) -0.002(3) -0.002(3) 0.005(3)
Si1 0.0314(12) 0.0405(12) 0.0368(15) -0.0003(11) -0.0010(10) 0.0031(10)
Si2 0.0351(13) 0.0350(12) 0.0349(14) -0.0001(11) -0.0034(9) 0.0003(9)
Si3 0.0429(14) 0.0367(12) 0.0541(17) 0.0035(12) 0.0031(12) -0.0045(11)
Si4 0.0458(14) 0.0459(13) 0.0349(15) 0.0052(12) -0.0057(11) -0.0007(11)
Cl1 0.0238(10) 0.0594(12) 0.0375(12) 0.0035(10) 0.0045(9) 0.0125(9)
Ni1 0.0207(5) 0.0366(5) 0.0282(6) 0.0009(5) -0.0011(4) 0.0055(4)

loop_
_atom_type_symbol
_atom_type_description
_atom_type_scat_dispersion_real
_atom_type_scat_dispersion_imag
_atom_type_scat_source
C C 0.0033 0.0016 'International Tables Vol C Tables 4.2.6.8 and 6.1.1.4'
H H 0.0000 0.0000 'International Tables Vol C Tables 4.2.6.8 and 6.1.1.4'
N N 0.0061 0.0033 'International Tables Vol C Tables 4.2.6.8 and 6.1.1.4'
Si Si 0.0817 0.0704 'International Tables Vol C Tables 4.2.6.8 and 6.1.1.4'
Cl Cl 0.1484 0.1585 'International Tables Vol C Tables 4.2.6.8 and 6.1.1.4'
Ni Ni 0.3393 1.1124 'International Tables Vol C Tables 4.2.6.8 and 6.1.1.4'

loop_
_geom_angle_atom_site_label_1
_geom_angle_atom_site_label_2
_geom_angle_atom_site_label_3
_geom_angle
Si1 C1 H1A 109.5
Si1 C1 H1B 109.5
H1A C1 H1B 109.5
Si1 C1 H1C 109.5
H1A C1 H1C 109.5
H1B C1 H1C 109.5
Si1 C2 H2A 109.5
Si1 C2 H2B 109.5
H2A C2 H2B 109.5
Si1 C2 H2C 109.5
H2A C2 H2C 109.5
H2B C2 H2C 109.5
Si2 C3 H3A 109.5
Si2 C3 H3B 109.5
H3A C3 H3B 109.5
Si2 C3 H3C 109.5
H3A C3 H3C 109.5
H3B C3 H3C 109.5
Si3 C4 H4A 109.5
Si3 C4 H4B 109.5
H4A C4 H4B 109.5
Si3 C4 H4C 109.5
H4A C4 H4C 109.5
H4B C4 H4C 109.5
Si3 C5 H5A 109.5
Si3 C5 H5B 109.5
H5A C5 H5B 109.5
Si3 C5 H5C 109.5
H5A C5 H5C 109.5
H5B C5 H5C 109.5
Si3 C6 H6A 109.5
Si3 C6 H6B 109.5
H6A C6 H6B 109.5
Si3 C6 H6C 109.5
H6A C6 H6C 109.5
H6B C6 H6C 109.5
Si4 C7 H7A 109.5
Si4 C7 H7B 109.5
H7A C7 H7B 109.5
Si4 C7 H7C 109.5
H7A C7 H7C 109.5
H7B C7 H7C 109.5
Si4 C8 H8A 109.5
Si4 C8 H8B 109.5
H8A C8 H8B 109.5
Si4 C8 H8C 109.5
H8A C8 H8C 109.5
H8B C8 H8C 109.5
Si4 C9 H9A 109.5
Si4 C9 H9B 109.5
H9A C9 H9B 109.5
Si4 C9 H9C 109.5
H9A C9 H9C 109.5
H9B C9 H9C 109.5
N2 C10 N1 103.7(6)
N2 C10 Ni1 128.5(5)
N1 C10 Ni1 126.0(5)
C12 C11 N1 107.1(6)
C12 C11 H11 126.5
N1 C11 H11 126.5
C11 C12 N2 106.9(6)
C11 C12 H12 126.6
N2 C12 H12 126.6
C14 C13 C18 123.0(7)
C14 C13 N1 119.1(7)
C18 C13 N1 117.8(6)
C13 C14 C15 117.4(7)
C13 C14 C19 123.4(6)
C15 C14 C19 119.2(7)
C16 C15 C14 120.5(8)
C16 C15 H15 119.8
C14 C15 H15 119.8
C17 C16 C15 120.5(8)
C17 C16 H16 119.8
C15 C16 H16 119.8
C16 C17 C18 120.7(8)
C16 C17 H17 119.7
C18 C17 H17 119.7
C17 C18 C13 117.9(8)
C17 C18 C22 118.3(7)
C13 C18 C22 123.8(7)
C14 C19 C20 113.1(6)
C14 C19 C21 114.9(6)
C20 C19 C21 109.8(7)
C14 C19 H19 106.1
C20 C19 H19 106.1
C21 C19 H19 106.1
C19 C20 H20A 109.5
C19 C20 H20B 109.5
H20A C20 H20B 109.5
C19 C20 H20C 109.5
H20A C20 H20C 109.5
H20B C20 H20C 109.5
C19 C21 H21A 109.5
C19 C21 H21B 109.5
H21A C21 H21B 109.5
C19 C21 H21C 109.5
H21A C21 H21C 109.5
H21B C21 H21C 109.5
C18 C22 C24 113.1(7)
C18 C22 C23 111.1(7)
C24 C22 C23 109.9(7)
C18 C22 H22 107.5
C24 C22 H22 107.5
C23 C22 H22 107.5
C22 C23 H23A 109.5
C22 C23 H23B 109.5
H23A C23 H23B 109.5
C22 C23 H23C 109.5
H23A C23 H23C 109.5
H23B C23 H23C 109.5
C22 C24 H24A 109.5
C22 C24 H24B 109.5
H24A C24 H24B 109.5
C22 C24 H24C 109.5
H24A C24 H24C 109.5
H24B C24 H24C 109.5
C30 C25 C26 123.2(7)
C30 C25 N2 117.2(7)
C26 C25 N2 119.6(7)
C27 C26 C25 116.9(7)
C27 C26 C31 119.9(7)
C25 C26 C31 123.1(7)
C28 C27 C26 121.0(8)
C28 C27 H27 119.5
C26 C27 H27 119.5
C27 C28 C29 120.9(7)
C27 C28 H28 119.5
C29 C28 H28 119.5
C28 C29 C30 120.5(8)
C28 C29 H29 119.8
C30 C29 H29 119.8
C29 C30 C25 117.4(7)
C29 C30 C34 120.1(7)
C25 C30 C34 122.3(7)
C26 C31 C33 114.1(6)
C26 C31 C32 108.7(7)
C33 C31 C32 108.5(6)
C26 C31 H31 108.5
C33 C31 H31 108.5
C32 C31 H31 108.5
C31 C32 H32A 109.5
C31 C32 H32B 109.5
H32A C32 H32B 109.5
C31 C32 H32C 109.5
H32A C32 H32C 109.5
H32B C32 H32C 109.5
C31 C33 H33A 109.5
C31 C33 H33B 109.5
H33A C33 H33B 109.5
C31 C33 H33C 109.5
H33A C33 H33C 109.5
H33B C33 H33C 109.5
C30 C34 C36 114.2(6)
C30 C34 C35 109.0(6)
C36 C34 C35 109.7(7)
C30 C34 H34 107.9
C36 C34 H34 107.9
C35 C34 H34 107.9
C34 C35 H35A 109.5
C34 C35 H35B 109.5
H35A C35 H35B 109.5
C34 C35 H35C 109.5
H35A C35 H35C 109.5
H35B C35 H35C 109.5
C34 C36 H36A 109.5
C34 C36 H36B 109.5
H36A C36 H36B 109.5
C34 C36 H36C 109.5
H36A C36 H36C 109.5
H36B C36 H36C 109.5
C11 N1 C10 110.7(5)
C11 N1 C13 121.8(5)
C10 N1 C13 127.1(5)
C10 N2 C12 111.6(6)
C10 N2 C25 124.4(5)
C12 N2 C25 123.2(6)
C2 Si1 C1 111.3(3)
C2 Si1 Ni1 108.3(3)
C1 Si1 Ni1 115.3(3)
C2 Si1 Si2 104.4(3)
C1 Si1 Si2 108.0(3)
Ni1 Si1 Si2 109.02(10)
C3 Si2 Si3 110.1(3)
C3 Si2 Si1 109.8(3)
Si3 Si2 Si1 113.03(12)
C3 Si2 Si4 103.2(3)
Si3 Si2 Si4 109.75(12)
Si1 Si2 Si4 110.54(12)
C5 Si3 C4 107.9(5)
C5 Si3 C6 109.4(4)
C4 Si3 C6 107.5(5)
C5 Si3 Si2 111.4(3)
C4 Si3 Si2 111.3(3)
C6 Si3 Si2 109.3(3)
C9 Si4 C8 105.9(4)
C9 Si4 C7 108.6(5)
C8 Si4 C7 107.8(4)
C9 Si4 Si2 107.4(3)
C8 Si4 Si2 111.5(3)
C7 Si4 Si2 115.2(3)
C10 Ni1 Cl1 156.8(2)
C10 Ni1 Si1 94.5(2)
Cl1 Ni1 Si1 107.87(8)

loop_
_geom_bond_atom_site_label_1
_geom_bond_atom_site_label_2
_geom_bond_distance
C1 Si1 1.907(7)
C1 H1A 0.9800
C1 H1B 0.9800
C1 H1C 0.9800
C2 Si1 1.892(7)
C2 H2A 0.9800
C2 H2B 0.9800
C2 H2C 0.9800
C3 Si2 1.919(7)
C3 H3A 0.9800
C3 H3B 0.9800
C3 H3C 0.9800
C4 Si3 1.860(9)
C4 H4A 0.9800
C4 H4B 0.9800
C4 H4C 0.9800
C5 Si3 1.825(10)
C5 H5A 0.9800
C5 H5B 0.9800
C5 H5C 0.9800
C6 Si3 1.911(8)
C6 H6A 0.9800
C6 H6B 0.9800
C6 H6C 0.9800
C7 Si4 1.883(8)
C7 H7A 0.9800
C7 H7B 0.9800
C7 H7C 0.9800
C8 Si4 1.882(8)
C8 H8A 0.9800
C8 H8B 0.9800
C8 H8C 0.9800
C9 Si4 1.871(9)
C9 H9A 0.9800
C9 H9B 0.9800
C9 H9C 0.9800
C10 N2 1.356(8)
C10 N1 1.381(8)
C10 Ni1 1.850(7)
C11 C12 1.345(9)
C11 N1 1.381(8)
C11 H11 0.9500
C12 N2 1.382(8)
C12 H12 0.9500
C13 C14 1.395(10)
C13 C18 1.398(10)
C13 N1 1.442(8)
C14 C15 1.403(10)
C14 C19 1.506(10)
C15 C16 1.399(11)
C15 H15 0.9500
C16 C17 1.383(12)
C16 H16 0.9500
C17 C18 1.396(10)
C17 H17 0.9500
C18 C22 1.521(11)
C19 C20 1.536(11)
C19 C21 1.537(10)
C19 H19 1.0000
C20 H20A 0.9800
C20 H20B 0.9800
C20 H20C 0.9800
C21 H21A 0.9800
C21 H21B 0.9800
C21 H21C 0.9800
C22 C24 1.527(11)
C22 C23 1.528(10)
C22 H22 1.0000
C23 H23A 0.9800
C23 H23B 0.9800
C23 H23C 0.9800
C24 H24A 0.9800
C24 H24B 0.9800
C24 H24C 0.9800
C25 C30 1.397(10)
C25 C26 1.400(10)
C25 N2 1.447(9)
C26 C27 1.400(10)
C26 C31 1.511(10)
C27 C28 1.372(11)
C27 H27 0.9500
C28 C29 1.388(11)
C28 H28 0.9500
C29 C30 1.393(10)
C29 H29 0.9500
C30 C34 1.512(10)
C31 C33 1.518(11)
C31 C32 1.552(10)
C31 H31 1.0000
C32 H32A 0.9800
C32 H32B 0.9800
C32 H32C 0.9800
C33 H33A 0.9800
C33 H33B 0.9800
C33 H33C 0.9800
C34 C36 1.524(9)
C34 C35 1.560(10)
C34 H34 1.0000
C35 H35A 0.9800
C35 H35B 0.9800
C35 H35C 0.9800
C36 H36A 0.9800
C36 H36B 0.9800
C36 H36C 0.9800
Si1 Ni1 2.231(3)
Si1 Si2 2.349(3)
Si2 Si3 2.344(3)
Si2 Si4 2.356(3)
Cl1 Ni1 2.1291(19)
